data_4060182
_journal_name_full Organometallics
_journal_year 2005
_chemical_formula_sum 'C24 H40 Al Cl2 Y'
_chemical_formula_weight 515.35
_space_group_IT_number 2
_symmetry_cell_setting triclinic
_symmetry_space_group_name_Hall '-P 1'
_symmetry_space_group_name_H-M 'P -1'
_atom_sites_solution_hydrogens geom
_atom_sites_solution_primary direct
_atom_sites_solution_secondary difmap
_cell_angle_alpha 85.234(2)
_cell_angle_beta 77.644(2)
_cell_angle_gamma 69.362(2)
_cell_formula_units_Z 2
_cell_length_a 8.8505(10)
_cell_length_b 9.5965(11)
_cell_length_c 16.7001(19)
_cell_measurement_reflns_used ?
_cell_measurement_temperature 163(2)
_cell_measurement_theta_max ?
_cell_measurement_theta_min ?
_cell_volume 1296.6(3)
_diffrn_ambient_temperature 163(2)
_diffrn_detector_area_resol_mean ?
_diffrn_measurement_device_type ?
_diffrn_measurement_method ?
_diffrn_radiation_monochromator graphite
_diffrn_radiation_source 'fine-focus sealed tube'
_diffrn_radiation_type MoK\a
_diffrn_radiation_wavelength 0.71073
_diffrn_reflns_av_R_equivalents 0.0171
_diffrn_reflns_av_sigmaI/netI 0.0175
_diffrn_reflns_limit_h_max 11
_diffrn_reflns_limit_h_min -11
_diffrn_reflns_limit_k_max 12
_diffrn_reflns_limit_k_min -12
_diffrn_reflns_limit_l_max 21
_diffrn_reflns_limit_l_min -21
_diffrn_reflns_number 15985
_diffrn_reflns_theta_max 28.28
_diffrn_reflns_theta_min 1.25
_diffrn_standards_decay_% ?
_diffrn_standards_interval_count ?
_diffrn_standards_interval_time ?
_diffrn_standards_number ?
_exptl_absorpt_coefficient_mu 2.497
_exptl_absorpt_correction_T_max 0.6762
_exptl_absorpt_correction_T_min 0.3930
_exptl_absorpt_correction_type ?
_exptl_absorpt_process_details ?
_exptl_crystal_colour ?
_exptl_crystal_density_diffrn 1.320
_exptl_crystal_density_meas ?
_exptl_crystal_density_method 'not measured'
_exptl_crystal_description ?
_exptl_crystal_F_000 540
_exptl_crystal_size_max 0.46
_exptl_crystal_size_mid 0.35
_exptl_crystal_size_min 0.17
_refine_ls_extinction_coef 0.0000(4)
_refine_ls_extinction_expression Fc^*^=kFc[1+0.001xFc^2^\l^3^/sin(2\q)]^-1/4^
_refine_ls_extinction_method SHELXL
_refine_ls_goodness_of_fit_ref 1.050
_refine_ls_hydrogen_treatment mixed
_refine_ls_matrix_type full
_refine_ls_number_parameters 414
_refine_ls_number_reflns 6139
_refine_ls_number_restraints 0
_refine_ls_restrained_S_all 1.050
_refine_ls_R_factor_all 0.0221
_refine_ls_R_factor_gt 0.0206
_refine_ls_shift/su_max 0.969
_refine_ls_shift/su_mean 0.002
_refine_ls_structure_factor_coef Fsqd
_refine_ls_weighting_details 'calc w=1/[\s^2^(Fo^2^)+(0.0276P)^2^+0.5662P] where P=(Fo^2^+2Fc^2^)/3'
_refine_ls_weighting_scheme calc
_refine_ls_wR_factor_gt 0.0521
_refine_ls_wR_factor_ref 0.0530
_reflns_number_gt 5897
_reflns_number_total 6139
_reflns_threshold_expression >2sigma(I)
_cod_depositor_comments
;
The following automatic conversions were performed:
'_symmetry_cell_setting' value 'Triclinic' changed to 'triclinic'
according to '/home/saulius/struct/CIF-dictionaries/cif_core.dic'
dictionary named 'cif_core.dic' version 2.4.1 from 2010-06-29.

Automatic conversion script
Id: cif_fix_enum 1527 2010-12-29 10:47:43Z saulius 
;
_cod_database_code 4060182

loop_
_symmetry_equiv_pos_as_xyz
'x, y, z'
'-x, -y, -z'

loop_
_atom_site_label
_atom_site_type_symbol
_atom_site_fract_x
_atom_site_fract_y
_atom_site_fract_z
_atom_site_U_iso_or_equiv
_atom_site_adp_type
_atom_site_occupancy
_atom_site_symmetry_multiplicity
_atom_site_calc_flag
_atom_site_refinement_flags
_atom_site_disorder_assembly
_atom_site_disorder_group
Y1 Y 0.104881(14) 0.231843(12) 0.227728(7) 0.01183(4) Uani 1 1 d . . .
Al1 Al 0.21628(6) 0.34250(5) 0.40726(3) 0.02210(9) Uani 1 1 d . . .
Cl1 Cl -0.03059(4) 0.37111(4) 0.37545(2) 0.02171(7) Uani 1 1 d . . .
Cl2 Cl 0.37004(4) 0.19891(4) 0.29616(2) 0.01941(7) Uani 1 1 d . . .
C1 C 0.10977(17) -0.01526(14) 0.31016(8) 0.0167(2) Uani 1 1 d . . .
C2 C 0.21916(16) -0.06029(14) 0.23373(8) 0.0167(2) Uani 1 1 d . . .
C3 C 0.12431(17) -0.02432(14) 0.17139(8) 0.0175(3) Uani 1 1 d . . .
C4 C -0.04383(16) 0.04497(14) 0.20901(8) 0.0168(2) Uani 1 1 d . . .
C5 C -0.05221(16) 0.05113(15) 0.29468(8) 0.0172(3) Uani 1 1 d . . .
C6 C 0.1546(2) -0.04470(17) 0.39330(9) 0.0228(3) Uani 1 1 d . . .
C7 C 0.40139(19) -0.14370(17) 0.22057(11) 0.0250(3) Uani 1 1 d . . .
C8 C 0.1904(2) -0.07849(17) 0.08455(9) 0.0250(3) Uani 1 1 d . . .
C9 C -0.19238(19) 0.08090(18) 0.17041(10) 0.0246(3) Uani 1 1 d . . .
C10 C -0.20893(19) 0.10526(19) 0.35775(10) 0.0254(3) Uani 1 1 d . . .
C11 C 0.20528(18) 0.44307(16) 0.14457(9) 0.0214(3) Uani 1 1 d . . .
C12 C 0.22168(17) 0.33525(16) 0.08714(8) 0.0206(3) Uani 1 1 d . . .
C13 C 0.06141(18) 0.34286(15) 0.08128(8) 0.0196(3) Uani 1 1 d . . .
C14 C -0.05254(17) 0.44981(16) 0.13834(9) 0.0205(3) Uani 1 1 d . . .
C15 C 0.03620(19) 0.51406(15) 0.17614(9) 0.0211(3) Uani 1 1 d . . .
C16 C 0.3450(3) 0.4863(3) 0.15926(14) 0.0417(5) Uani 1 1 d . . .
C17 C 0.3841(2) 0.2417(2) 0.03678(13) 0.0416(5) Uani 1 1 d . . .
C18 C 0.0184(3) 0.2751(2) 0.01533(11) 0.0380(4) Uani 1 1 d . . .
C19 C -0.2368(2) 0.5029(3) 0.14783(16) 0.0432(5) Uani 1 1 d . . .
C20 C -0.0415(3) 0.64930(19) 0.23003(12) 0.0426(5) Uani 1 1 d . . .
C21 C 0.2384(3) 0.2272(2) 0.50878(10) 0.0324(4) Uani 1 1 d . . .
C22 C 0.3785(3) 0.2268(3) 0.54649(16) 0.0534(6) Uani 1 1 d . . .
C23 C 0.2598(2) 0.53120(18) 0.39438(10) 0.0270(3) Uani 1 1 d . . .
C24 C 0.4393(3) 0.5153(2) 0.37665(13) 0.0410(4) Uani 1 1 d . . .
H6A H 0.094(3) 0.036(2) 0.4287(13) 0.033(5) Uiso 1 1 d . . .
H6B H 0.263(3) -0.055(2) 0.3912(13) 0.037(5) Uiso 1 1 d . . .
H6C H 0.139(3) -0.138(3) 0.4182(13) 0.042(6) Uiso 1 1 d . . .
H7A H 0.446(3) -0.135(3) 0.2633(15) 0.046(6) Uiso 1 1 d . . .
H7B H 0.430(3) -0.242(3) 0.2139(16) 0.060(7) Uiso 1 1 d . . .
H7C H 0.460(3) -0.116(3) 0.1697(15) 0.051(7) Uiso 1 1 d . . .
H8A H 0.112(3) -0.040(2) 0.0502(13) 0.038(5) Uiso 1 1 d . . .
H8B H 0.283(3) -0.054(3) 0.0598(14) 0.046(6) Uiso 1 1 d . . .
H8C H 0.216(3) -0.184(3) 0.0862(13) 0.042(6) Uiso 1 1 d . . .
H9A H -0.265(3) 0.178(3) 0.1772(15) 0.057(7) Uiso 1 1 d . . .
H9B H -0.255(3) 0.019(2) 0.1938(14) 0.042(6) Uiso 1 1 d . . .
H9C H -0.166(3) 0.067(3) 0.1129(15) 0.047(6) Uiso 1 1 d . . .
H10A H -0.282(3) 0.193(3) 0.3421(14) 0.045(6) Uiso 1 1 d . . .
H10B H -0.190(3) 0.125(3) 0.4064(15) 0.048(6) Uiso 1 1 d . . .
H10C H -0.258(3) 0.031(3) 0.3672(15) 0.055(7) Uiso 1 1 d . . .
H16A H 0.382(3) 0.544(3) 0.1139(15) 0.049(6) Uiso 1 1 d . . .
H16B H 0.320(4) 0.546(4) 0.207(2) 0.083(10) Uiso 1 1 d . . .
H16C H 0.436(4) 0.403(3) 0.1660(17) 0.072(9) Uiso 1 1 d . . .
H17A H 0.433(3) 0.301(3) -0.0033(17) 0.066(8) Uiso 1 1 d . . .
H17B H 0.458(4) 0.176(3) 0.0666(18) 0.075(9) Uiso 1 1 d . . .
H17C H 0.366(3) 0.179(3) 0.0022(18) 0.070(9) Uiso 1 1 d . . .
H18A H -0.066(3) 0.238(3) 0.0377(15) 0.052(7) Uiso 1 1 d . . .
H18B H -0.025(3) 0.349(3) -0.0235(15) 0.052(7) Uiso 1 1 d . . .
H18C H 0.114(4) 0.194(3) -0.0150(18) 0.074(9) Uiso 1 1 d . . .
H19A H -0.279(4) 0.600(3) 0.1255(18) 0.073(8) Uiso 1 1 d . . .
H19B H -0.286(4) 0.505(3) 0.203(2) 0.081(9) Uiso 1 1 d . . .
H19C H -0.272(5) 0.440(4) 0.128(2) 0.112(14) Uiso 1 1 d . . .
H20A H -0.079(4) 0.736(3) 0.1996(18) 0.076(9) Uiso 1 1 d . . .
H20B H 0.029(4) 0.662(3) 0.256(2) 0.081(10) Uiso 1 1 d . . .
H20C H -0.131(4) 0.648(4) 0.269(2) 0.089(11) Uiso 1 1 d . . .
H21A H 0.251(3) 0.138(3) 0.5014(16) 0.062(8) Uiso 1 1 d . . .
H21B H 0.139(4) 0.264(4) 0.546(2) 0.087(10) Uiso 1 1 d . . .
H22A H 0.397(3) 0.162(3) 0.5987(16) 0.059(7) Uiso 1 1 d . . .
H22B H 0.465(3) 0.165(3) 0.5100(16) 0.053(7) Uiso 1 1 d . . .
H22C H 0.380(5) 0.336(5) 0.551(2) 0.128(15) Uiso 1 1 d . . .
H23A H 0.214(3) 0.576(3) 0.4369(16) 0.050(7) Uiso 1 1 d . . .
H23B H 0.214(3) 0.578(3) 0.3612(16) 0.050(7) Uiso 1 1 d . . .
H24A H 0.504(3) 0.456(3) 0.3221(15) 0.052(7) Uiso 1 1 d . . .
H24B H 0.453(3) 0.614(3) 0.3712(16) 0.063(7) Uiso 1 1 d . . .
H24C H 0.497(3) 0.459(3) 0.4195(16) 0.060(7) Uiso 1 1 d . . .

loop_
_atom_site_aniso_label
_atom_site_aniso_U_11
_atom_site_aniso_U_22
_atom_site_aniso_U_33
_atom_site_aniso_U_23
_atom_site_aniso_U_13
_atom_site_aniso_U_12
Y1 0.01270(6) 0.01115(6) 0.01108(6) 0.00074(4) -0.00177(4) -0.00394(4)
Al1 0.0322(2) 0.0219(2) 0.0163(2) 0.00080(16) -0.00744(17) -0.01298(18)
Cl1 0.02290(16) 0.02215(16) 0.01596(15) -0.00382(12) 0.00054(12) -0.00448(13)
Cl2 0.01709(15) 0.01959(15) 0.02251(16) -0.00035(12) -0.00646(12) -0.00595(12)
C1 0.0204(6) 0.0122(6) 0.0182(6) 0.0031(5) -0.0045(5) -0.0066(5)
C2 0.0186(6) 0.0106(5) 0.0206(6) -0.0005(5) -0.0050(5) -0.0037(5)
C3 0.0215(6) 0.0133(6) 0.0188(6) -0.0010(5) -0.0049(5) -0.0067(5)
C4 0.0188(6) 0.0144(6) 0.0197(6) 0.0024(5) -0.0057(5) -0.0081(5)
C5 0.0181(6) 0.0153(6) 0.0195(6) 0.0038(5) -0.0026(5) -0.0089(5)
C6 0.0310(8) 0.0188(7) 0.0196(7) 0.0053(5) -0.0085(6) -0.0091(6)
C7 0.0202(7) 0.0190(7) 0.0316(8) -0.0042(6) -0.0065(6) 0.0000(6)
C8 0.0318(8) 0.0208(7) 0.0210(7) -0.0056(5) -0.0054(6) -0.0060(6)
C9 0.0224(7) 0.0258(8) 0.0304(8) 0.0056(6) -0.0112(6) -0.0119(6)
C10 0.0216(7) 0.0288(8) 0.0244(8) 0.0042(6) 0.0013(6) -0.0115(6)
C11 0.0259(7) 0.0220(7) 0.0220(7) 0.0102(5) -0.0093(6) -0.0148(6)
C12 0.0201(7) 0.0212(7) 0.0156(6) 0.0058(5) 0.0019(5) -0.0055(5)
C13 0.0289(7) 0.0191(6) 0.0142(6) 0.0063(5) -0.0080(5) -0.0116(6)
C14 0.0176(6) 0.0203(6) 0.0215(7) 0.0096(5) -0.0052(5) -0.0051(5)
C15 0.0318(8) 0.0134(6) 0.0162(6) 0.0038(5) -0.0044(6) -0.0064(5)
C16 0.0478(11) 0.0519(12) 0.0475(11) 0.0270(10) -0.0270(9) -0.0397(10)
C17 0.0307(9) 0.0412(10) 0.0315(9) 0.0084(8) 0.0122(8) 0.0011(8)
C18 0.0710(14) 0.0351(9) 0.0241(8) 0.0117(7) -0.0258(9) -0.0310(10)
C19 0.0181(8) 0.0445(11) 0.0580(13) 0.0269(10) -0.0083(8) -0.0054(7)
C20 0.0751(15) 0.0153(7) 0.0268(9) -0.0003(6) -0.0080(10) -0.0038(8)
C21 0.0479(10) 0.0385(9) 0.0212(8) 0.0081(7) -0.0144(7) -0.0248(8)
C22 0.0573(14) 0.0736(16) 0.0464(13) 0.0282(12) -0.0311(11) -0.0376(13)
C23 0.0465(10) 0.0200(7) 0.0176(7) -0.0027(6) -0.0081(7) -0.0136(7)
C24 0.0549(12) 0.0369(10) 0.0447(11) 0.0084(8) -0.0200(10) -0.0284(9)
